data_2236494
loop_
_publ_author_name
'Reiss, Guido J.'
'Helmbrecht, Cora'

_publ_section_title
;
 Bis(diisopropylammonium) hexachloridostannate(IV)
;
_journal_coeditor_code MW2089
_journal_issue 11
_journal_name_full 'Acta Crystallographica Section E'
_journal_page_first m1402
_journal_page_last m1403
_journal_paper_doi 10.1107/S1600536812043371
_journal_volume 68
_journal_year 2012
_chemical_formula_iupac '(C6 H16 N)2 [Sn Cl6]'
_chemical_formula_moiety '2(C6 H16 N +), Cl6 Sn 2-'
_chemical_formula_sum 'C12 H32 Cl6 N2 Sn'
_chemical_formula_weight 535.81
_chemical_name_systematic
;
Bis(diisopropylammonium) hexachloridostannate(IV)
;
_space_group_IT_number 14
_symmetry_cell_setting monoclinic
_symmetry_space_group_name_Hall '-P 2yn'
_symmetry_space_group_name_H-M 'P 1 21/n 1'
_atom_sites_solution_hydrogens geom
_atom_sites_solution_primary direct
_atom_sites_solution_secondary difmap
_audit_creation_method SHELXL-97
_cell_angle_alpha 90.00
_cell_angle_beta 92.9406(14)
_cell_angle_gamma 90.00
_cell_formula_units_Z 2
_cell_length_a 9.54362(13)
_cell_length_b 11.98179(19)
_cell_length_c 9.90669(14)
_cell_measurement_reflns_used 8237
_cell_measurement_temperature 100(2)
_cell_measurement_theta_max 36.3246
_cell_measurement_theta_min 2.8847
_cell_volume 1131.33(3)
_computing_cell_refinement 'CrysAlis PRO (Oxford Diffraction, 2009)'
_computing_data_collection 'CrysAlis PRO (Oxford Diffraction, 2009)'
_computing_data_reduction 'CrysAlis PRO (Oxford Diffraction, 2009)'
_computing_molecular_graphics 'DIAMOND (Brandenburg, 2012)'
_computing_publication_material 'publCIF (Westrip, 2010)'
_computing_structure_refinement 'SHELXL97 (Sheldrick, 2008)'
_computing_structure_solution 'SHELXS97 (Sheldrick, 2008)'
_diffrn_ambient_temperature 100(2)
_diffrn_detector_area_resol_mean 16.2711
_diffrn_measured_fraction_theta_full 1.000
_diffrn_measured_fraction_theta_max 1.000
_diffrn_measurement_device_type 'Oxford Diffraction Xcalibur Eos'
_diffrn_measurement_method '\w scans'
_diffrn_radiation_monochromator graphite
_diffrn_radiation_source 'fine-focus sealed tube'
_diffrn_radiation_type MoK\a
_diffrn_radiation_wavelength 0.71073
_diffrn_reflns_av_R_equivalents 0.0238
_diffrn_reflns_av_sigmaI/netI 0.0320
_diffrn_reflns_limit_h_max 15
_diffrn_reflns_limit_h_min -15
_diffrn_reflns_limit_k_max 19
_diffrn_reflns_limit_k_min -19
_diffrn_reflns_limit_l_max 15
_diffrn_reflns_limit_l_min -12
_diffrn_reflns_number 11414
_diffrn_reflns_theta_full 34.99
_diffrn_reflns_theta_max 34.99
_diffrn_reflns_theta_min 2.89
_exptl_absorpt_coefficient_mu 1.834
_exptl_absorpt_correction_T_max 0.922
_exptl_absorpt_correction_T_min 0.634
_exptl_absorpt_correction_type numerical
_exptl_absorpt_process_details '(CrysAlis PRO; Oxford Diffraction, 2009)'
_exptl_crystal_colour colourless
_exptl_crystal_density_diffrn 1.573
_exptl_crystal_density_method 'not measured'
_exptl_crystal_description plate
_exptl_crystal_F_000 540
_exptl_crystal_size_max 0.3265
_exptl_crystal_size_mid 0.2679
_exptl_crystal_size_min 0.0837
_refine_diff_density_max 0.531
_refine_diff_density_min -0.568
_refine_ls_extinction_coef 0.0041(4)
_refine_ls_extinction_expression Fc^*^=kFc[1+0.001xFc^2^\l^3^/sin(2\q)]^-1/4^
_refine_ls_extinction_method 'SHELXL97 (Sheldrick, 2008)'
_refine_ls_goodness_of_fit_ref 1.023
_refine_ls_hydrogen_treatment mixed
_refine_ls_matrix_type full
_refine_ls_number_parameters 120
_refine_ls_number_reflns 4972
_refine_ls_number_restraints 0
_refine_ls_restrained_S_all 1.023
_refine_ls_R_factor_all 0.0254
_refine_ls_R_factor_gt 0.0209
_refine_ls_shift/su_max 0.001
_refine_ls_shift/su_mean 0.000
_refine_ls_structure_factor_coef Fsqd
_refine_ls_weighting_details 'calc w=1/[\s^2^(Fo^2^)+(0.0186P)^2^] where P=(Fo^2^+2Fc^2^)/3'
_refine_ls_weighting_scheme calc
_refine_ls_wR_factor_gt 0.0453
_refine_ls_wR_factor_ref 0.0481
_reflns_number_gt 4468
_reflns_number_total 4972
_reflns_threshold_expression I>2sigma(I)
_cod_data_source_file mw2089.cif
_cod_data_source_block I
_cod_original_sg_symbol_H-M 'P 21/n'
_cod_database_code 2236494
_cod_database_fobs_code 2236494

loop_
_symmetry_equiv_pos_as_xyz
'x, y, z'
'-x+1/2, y+1/2, -z+1/2'
'-x, -y, -z'
'x-1/2, -y-1/2, z-1/2'

loop_
_atom_site_type_symbol
_atom_site_label
_atom_site_fract_x
_atom_site_fract_y
_atom_site_fract_z
_atom_site_U_iso_or_equiv
_atom_site_adp_type
_atom_site_calc_flag
_atom_site_refinement_flags
_atom_site_occupancy
_atom_site_symmetry_multiplicity
Sn Sn1 1.0000 0.0000 0.0000 0.01123(3) Uani d S 1 2
Cl Cl1 0.92766(3) 0.08742(2) 0.20722(2) 0.01631(6) Uani d . 1 1
Cl Cl2 1.11712(3) 0.17373(2) -0.06094(3) 0.01646(6) Uani d . 1 1
Cl Cl3 0.78698(3) 0.06606(2) -0.11335(3) 0.01563(5) Uani d . 1 1
N N1 0.68736(10) 0.27997(8) 0.11589(10) 0.01418(17) Uani d . 1 1
H H11 0.7445(17) 0.2227(14) 0.1090(15) 0.025(4) Uiso d . 1 1
H H12 0.6727(16) 0.2895(13) 0.2005(15) 0.025(4) Uiso d . 1 1
C C1 0.54865(11) 0.24787(9) 0.04603(11) 0.01420(19) Uani d . 1 1
H H1 0.5701(16) 0.2361(12) -0.0494(14) 0.017 Uiso d . 1 1
C C2 0.44162(12) 0.33988(10) 0.06181(12) 0.0186(2) Uani d . 1 1
H H2A 0.4352 0.3571 0.1559 0.025(2) Uiso calc R 1 1
H H2B 0.3517 0.3155 0.0251 0.025(2) Uiso calc R 1 1
H H2C 0.4702 0.4053 0.0144 0.025(2) Uiso calc R 1 1
C C3 0.50358(13) 0.13875(10) 0.10779(13) 0.0213(2) Uani d . 1 1
H H3A 0.5742 0.0831 0.0957 0.025(2) Uiso calc R 1 1
H H3B 0.4166 0.1148 0.0642 0.025(2) Uiso calc R 1 1
H H3C 0.4914 0.1492 0.2025 0.025(2) Uiso calc R 1 1
C C4 0.75609(12) 0.38701(10) 0.07441(12) 0.0171(2) Uani d . 1 1
H H4 0.6925(16) 0.4433(13) 0.0962(14) 0.020 Uiso d . 1 1
C C5 0.89127(14) 0.40009(12) 0.16051(14) 0.0272(3) Uani d . 1 1
H H5A 0.8715 0.3948 0.2543 0.036(3) Uiso calc R 1 1
H H5B 0.9321 0.4716 0.1432 0.036(3) Uiso calc R 1 1
H H5C 0.9557 0.3422 0.1384 0.036(3) Uiso calc R 1 1
C C6 0.78081(14) 0.38572(12) -0.07562(12) 0.0238(2) Uani d . 1 1
H H6A 0.8376 0.3224 -0.0961 0.035(3) Uiso calc R 1 1
H H6B 0.8281 0.4530 -0.0997 0.035(3) Uiso calc R 1 1
H H6C 0.6924 0.3809 -0.1260 0.035(3) Uiso calc R 1 1

loop_
_atom_site_aniso_label
_atom_site_aniso_U_11
_atom_site_aniso_U_22
_atom_site_aniso_U_33
_atom_site_aniso_U_12
_atom_site_aniso_U_13
_atom_site_aniso_U_23
Sn1 0.01016(5) 0.01241(5) 0.01133(5) 0.00038(3) 0.00261(3) 0.00032(3)
Cl1 0.01780(12) 0.01875(12) 0.01260(10) 0.00316(9) 0.00306(9) -0.00157(9)
Cl2 0.01694(12) 0.01595(12) 0.01663(11) -0.00356(9) 0.00218(9) 0.00126(9)
Cl3 0.01222(10) 0.01879(12) 0.01588(11) 0.00180(9) 0.00070(9) 0.00081(10)
N1 0.0125(4) 0.0154(4) 0.0148(4) 0.0002(3) 0.0028(3) 0.0007(4)
C1 0.0133(4) 0.0151(5) 0.0143(4) -0.0012(4) 0.0026(4) -0.0016(4)
C2 0.0156(5) 0.0187(5) 0.0215(5) 0.0019(4) 0.0005(4) -0.0009(4)
C3 0.0207(5) 0.0159(5) 0.0280(6) -0.0038(4) 0.0079(5) 0.0012(5)
C4 0.0151(5) 0.0135(5) 0.0231(5) -0.0024(4) 0.0048(4) -0.0016(4)
C5 0.0198(6) 0.0310(7) 0.0307(6) -0.0091(5) 0.0012(5) -0.0068(6)
C6 0.0235(6) 0.0242(6) 0.0243(6) -0.0051(5) 0.0073(5) 0.0059(5)

loop_
_atom_type_symbol
_atom_type_description
_atom_type_scat_dispersion_real
_atom_type_scat_dispersion_imag
_atom_type_scat_source
C C 0.0033 0.0016 'International Tables Vol C Tables 4.2.6.8 and 6.1.1.4'
H H 0.0000 0.0000 'International Tables Vol C Tables 4.2.6.8 and 6.1.1.4'
N N 0.0061 0.0033 'International Tables Vol C Tables 4.2.6.8 and 6.1.1.4'
Cl Cl 0.1484 0.1585 'International Tables Vol C Tables 4.2.6.8 and 6.1.1.4'
Sn Sn -0.6537 1.4246 'International Tables Vol C Tables 4.2.6.8 and 6.1.1.4'

loop_
_geom_angle_atom_site_label_1
_geom_angle_atom_site_label_2
_geom_angle_atom_site_label_3
_geom_angle_site_symmetry_1
_geom_angle_site_symmetry_3
_geom_angle
Cl3 Sn1 Cl3 3_755 . 180.000(18)
Cl3 Sn1 Cl1 3_755 . 90.994(9)
Cl3 Sn1 Cl1 . . 89.006(9)
Cl3 Sn1 Cl1 3_755 3_755 89.006(9)
Cl3 Sn1 Cl1 . 3_755 90.994(9)
Cl1 Sn1 Cl1 . 3_755 180.000(13)
Cl3 Sn1 Cl2 3_755 . 90.528(9)
Cl3 Sn1 Cl2 . . 89.472(9)
Cl1 Sn1 Cl2 . . 89.711(9)
Cl1 Sn1 Cl2 3_755 . 90.289(9)
Cl3 Sn1 Cl2 3_755 3_755 89.472(9)
Cl3 Sn1 Cl2 . 3_755 90.528(9)
Cl1 Sn1 Cl2 . 3_755 90.289(9)
Cl1 Sn1 Cl2 3_755 3_755 89.711(9)
Cl2 Sn1 Cl2 . 3_755 180.000(13)
C4 N1 C1 . . 118.34(9)
C4 N1 H11 . . 111.2(10)
C1 N1 H11 . . 107.3(10)
C4 N1 H12 . . 104.2(11)
C1 N1 H12 . . 107.3(10)
H11 N1 H12 . . 108.0(14)
N1 C1 C3 . . 107.14(9)
N1 C1 C2 . . 110.28(9)
C3 C1 C2 . . 112.27(10)
N1 C1 H1 . . 104.8(9)
C3 C1 H1 . . 109.9(9)
C2 C1 H1 . . 112.1(9)
C1 C2 H2A . . 109.5
C1 C2 H2B . . 109.5
H2A C2 H2B . . 109.5
C1 C2 H2C . . 109.5
H2A C2 H2C . . 109.5
H2B C2 H2C . . 109.5
C1 C3 H3A . . 109.5
C1 C3 H3B . . 109.5
H3A C3 H3B . . 109.5
C1 C3 H3C . . 109.5
H3A C3 H3C . . 109.5
H3B C3 H3C . . 109.5
N1 C4 C6 . . 110.50(9)
N1 C4 C5 . . 107.69(10)
C6 C4 C5 . . 112.41(10)
N1 C4 H4 . . 104.7(9)
C6 C4 H4 . . 111.5(9)
C5 C4 H4 . . 109.7(9)
C4 C5 H5A . . 109.5
C4 C5 H5B . . 109.5
H5A C5 H5B . . 109.5
C4 C5 H5C . . 109.5
H5A C5 H5C . . 109.5
H5B C5 H5C . . 109.5
C4 C6 H6A . . 109.5
C4 C6 H6B . . 109.5
H6A C6 H6B . . 109.5
C4 C6 H6C . . 109.5
H6A C6 H6C . . 109.5
H6B C6 H6C . . 109.5

loop_
_geom_bond_atom_site_label_1
_geom_bond_atom_site_label_2
_geom_bond_site_symmetry_2
_geom_bond_distance
Sn1 Cl3 3_755 2.4055(3)
Sn1 Cl3 . 2.4055(3)
Sn1 Cl1 . 2.4359(3)
Sn1 Cl1 3_755 2.4359(3)
Sn1 Cl2 . 2.4527(3)
Sn1 Cl2 3_755 2.4527(3)
N1 C4 . 1.5073(15)
N1 C1 . 1.5117(14)
N1 H11 . 0.881(16)
N1 H12 . 0.864(15)
C1 C3 . 1.5153(16)
C1 C2 . 1.5164(16)
C1 H1 . 0.988(14)
C2 H2A . 0.9600
C2 H2B . 0.9600
C2 H2C . 0.9600
C3 H3A . 0.9600
C3 H3B . 0.9600
C3 H3C . 0.9600
C4 C6 . 1.5168(16)
C4 C5 . 1.5178(17)
C4 H4 . 0.940(16)
C5 H5A . 0.9600
C5 H5B . 0.9600
C5 H5C . 0.9600
C6 H6A . 0.9600
C6 H6B . 0.9600
C6 H6C . 0.9600

loop_
_geom_hbond_atom_site_label_D
_geom_hbond_atom_site_label_H
_geom_hbond_atom_site_label_A
_geom_hbond_site_symmetry_A
_geom_hbond_distance_DH
_geom_hbond_distance_HA
_geom_hbond_distance_DA
_geom_hbond_angle_DHA
N1 H11 Cl1 . 0.881(16) 2.541(16) 3.3449(10) 152.1(13)
N1 H12 Cl2 4_566 0.864(15) 2.488(15) 3.3507(10) 176.0(14)

loop_
_geom_torsion_atom_site_label_1
_geom_torsion_atom_site_label_2
_geom_torsion_atom_site_label_3
_geom_torsion_atom_site_label_4
_geom_torsion
C4 N1 C1 C3 -179.42(9)
C4 N1 C1 C2 -56.96(12)
C1 N1 C4 C6 -57.67(13)
C1 N1 C4 C5 179.20(10)
